data_2014459
loop_
_publ_author_name
'Lynch, Daniel E.'
'McClenaghan, Ian'

_publ_section_title
;
 2-Acetamido-4-<i>p</i>-tolyl-1,3-thiazole and
 2-amino-4-<i>p</i>-tolyl-1,3-thiazolium chloride dihydrate
;
_journal_issue 11
_journal_name_full 'Acta Crystallographica Section C'
_journal_page_first o815
_journal_page_last o817
_journal_paper_doi 10.1107/S0108270104023418
_journal_volume 60
_journal_year 2004
_chemical_formula_iupac 'C12 H12 N2 O S'
_chemical_formula_moiety 'C12 H12 N2 O S'
_chemical_formula_sum 'C12 H12 N2 O S'
_chemical_formula_weight 232.30
_chemical_name_systematic
;
2-Acetamido-4-p-tolyl-1,3-thiazole
;
_space_group_IT_number 14
_symmetry_cell_setting monoclinic
_symmetry_space_group_name_Hall '-P 2yn'
_symmetry_space_group_name_H-M 'P 1 21/n 1'
_atom_sites_solution_hydrogens geom
_atom_sites_solution_primary direct
_atom_sites_solution_secondary difmap
_audit_creation_method SHELXL97
_cell_angle_alpha 90.00
_cell_angle_beta 99.338(2)
_cell_angle_gamma 90.00
_cell_formula_units_Z 4
_cell_length_a 3.9541(5)
_cell_length_b 37.484(5)
_cell_length_c 7.7173(9)
_cell_measurement_reflns_used 1753
_cell_measurement_temperature 120(2)
_cell_measurement_theta_max 28.16
_cell_measurement_theta_min 2.65
_cell_volume 1128.7(2)
_computing_cell_refinement SMART
_computing_data_collection 'SMART (Bruker, 2001)'
_computing_data_reduction SMART
_computing_molecular_graphics 'PLATON (Spek, 2003)'
_computing_publication_material SHELXL97
_computing_structure_refinement 'SHELXL97 (Sheldrick, 1997)'
_computing_structure_solution 'SHELXS97 (Sheldrick, 1997)'
_diffrn_ambient_temperature 120(2)
_diffrn_detector_area_resol_mean 8.192
_diffrn_measured_fraction_theta_full 0.999
_diffrn_measured_fraction_theta_max 0.999
_diffrn_measurement_device_type 'Bruker SMART 1K CCD area-detector'
_diffrn_measurement_method '\w rotation with narrow frames'
_diffrn_radiation_monochromator 'Silicon 111'
_diffrn_radiation_source 'Daresbury SRS Station 9.8 (Cernik et al., 1997; Clegg, 2000)'
_diffrn_radiation_type synchrotron
_diffrn_radiation_wavelength 0.6894
_diffrn_reflns_av_R_equivalents 0.0395
_diffrn_reflns_av_sigmaI/netI 0.0504
_diffrn_reflns_limit_h_max 2
_diffrn_reflns_limit_h_min -5
_diffrn_reflns_limit_k_max 47
_diffrn_reflns_limit_k_min -44
_diffrn_reflns_limit_l_max 9
_diffrn_reflns_limit_l_min -9
_diffrn_reflns_number 6723
_diffrn_reflns_theta_full 26.00
_diffrn_reflns_theta_max 26.00
_diffrn_reflns_theta_min 2.11
_diffrn_standards_decay_% 15
_diffrn_standards_number 0
_exptl_absorpt_coefficient_mu 0.266
_exptl_absorpt_correction_type none
_exptl_crystal_colour colourless
_exptl_crystal_density_diffrn 1.367
_exptl_crystal_density_meas ?
_exptl_crystal_density_method 'not measured'
_exptl_crystal_description plate
_exptl_crystal_F_000 488
_exptl_crystal_size_max 0.05
_exptl_crystal_size_mid 0.03
_exptl_crystal_size_min 0.002
_refine_diff_density_max 0.321
_refine_diff_density_min -0.323
_refine_ls_extinction_method none
_refine_ls_goodness_of_fit_ref 1.075
_refine_ls_hydrogen_treatment mixed
_refine_ls_matrix_type full
_refine_ls_number_parameters 151
_refine_ls_number_reflns 2407
_refine_ls_number_restraints 0
_refine_ls_restrained_S_all 1.075
_refine_ls_R_factor_all 0.0776
_refine_ls_R_factor_gt 0.0491
_refine_ls_shift/su_max 0.000
_refine_ls_shift/su_mean 0.000
_refine_ls_structure_factor_coef Fsqd
_refine_ls_weighting_details 'w = 1/[\s^2^(Fo^2^)+(0.0604P)^2^+0.4975P] where P=(Fo^2^+2Fc^2^)/3'
_refine_ls_weighting_scheme calc
_refine_ls_wR_factor_gt 0.1147
_refine_ls_wR_factor_ref 0.1260
_reflns_number_gt 1770
_reflns_number_total 2407
_reflns_threshold_expression I>2\s(I)
_cod_data_source_file fa1090.cif
_cod_data_source_block I
_cod_depositor_comments
;
The following automatic conversions were performed:
'_symmetry_cell_setting' value 'Monoclinic' changed to 'monoclinic'
according to '/home/saulius/struct/CIF-dictionaries/cif_core.dic'
dictionary named 'cif_core.dic' version 2.4.1 from 2010-06-29.

Automatic conversion script
Id: cif_fix_enum 1527 2010-12-29 10:47:43Z saulius 

The following automatic conversions were performed:

'_symmetry_cell_setting' value 'Monoclinic' changed to 'monoclinic'
according to /home/saulius/struct/CIF-dictionaries/cif_core.dic
dictionary named 'cif_core.dic' version 2.4.1 from 2010-06-29.

Automatic conversion script
Id: cif_fix_values 1715 2011-07-08 13:25:40Z adriana 

The following automatic conversions were performed:

'_exptl_crystal_density_meas' value 'not measured' was changed to '?'
- the value is perceived as not measured.

Automatic conversion script
Id: cif_fix_values 3008 2015-01-20 13:52:24Z robertas 
;
_cod_original_sg_symbol_H-M 'P 21/n'
_cod_database_code 2014459
_cod_database_fobs_code 2014459

loop_
_symmetry_equiv_pos_as_xyz
'x, y, z'
'-x+1/2, y+1/2, -z+1/2'
'-x, -y, -z'
'x-1/2, -y-1/2, z-1/2'

loop_
_atom_site_label
_atom_site_fract_x
_atom_site_fract_y
_atom_site_fract_z
_atom_site_U_iso_or_equiv
_atom_site_adp_type
_atom_site_calc_flag
_atom_site_refinement_flags
_atom_site_occupancy
_atom_site_disorder_assembly
_atom_site_disorder_group
_atom_site_type_symbol
S1 0.49456(18) 0.165388(17) 0.95180(8) 0.02014(19) Uani d . 1 . . S
C2 0.6413(6) 0.18746(6) 0.7819(3) 0.0175(5) Uani d . 1 . . C
N3 0.7199(5) 0.16755(5) 0.6567(2) 0.0181(4) Uani d . 1 . . N
C4 0.6624(7) 0.13189(6) 0.6909(3) 0.0180(5) Uani d . 1 . . C
C5 0.5445(7) 0.12616(7) 0.8438(3) 0.0213(6) Uani d . 1 . . C
H5 0.4954 0.1033 0.8861 0.027 Uiso calc R 1 . . H
N21 0.6790(6) 0.22419(5) 0.7745(3) 0.0180(5) Uani d . 1 . . N
H21 0.761(7) 0.2330(7) 0.682(4) 0.021(7) Uiso d . 1 . . H
C22 0.5850(7) 0.24777(7) 0.8913(3) 0.0182(5) Uani d . 1 . . C
O22 0.4597(5) 0.23738(5) 1.0180(2) 0.0229(4) Uani d . 1 . . O
C23 0.6423(7) 0.28629(6) 0.8541(3) 0.0205(5) Uani d . 1 . . C
H231 0.5667 0.3010 0.9454 0.026 Uiso calc R 1 . . H
H232 0.5110 0.2926 0.7394 0.026 Uiso calc R 1 . . H
H233 0.8868 0.2904 0.8531 0.026 Uiso calc R 1 . . H
C41 0.7322(7) 0.10513(6) 0.5611(3) 0.0200(5) Uani d . 1 . . C
C42 0.8383(8) 0.11578(7) 0.4062(3) 0.0261(6) Uani d . 1 . . C
H42 0.8681 0.1405 0.3852 0.033 Uiso calc R 1 . . H
C43 0.9016(8) 0.09101(8) 0.2815(4) 0.0282(6) Uani d . 1 . . C
H43 0.9750 0.0990 0.1769 0.035 Uiso calc R 1 . . H
C44 0.8595(7) 0.05489(8) 0.3072(4) 0.0284(6) Uani d . 1 . . C
C45 0.7557(8) 0.04429(7) 0.4627(4) 0.0341(7) Uani d . 1 . . C
H45 0.7277 0.0196 0.4837 0.043 Uiso calc R 1 . . H
C46 0.6919(8) 0.06869(7) 0.5884(4) 0.0283(6) Uani d . 1 . . C
H46 0.6204 0.0606 0.6934 0.035 Uiso calc R 1 . . H
C47 0.9250(9) 0.02808(8) 0.1707(4) 0.0402(8) Uani d . 1 . . C
H471 1.1704 0.0226 0.1861 0.050 Uiso calc R 1 . . H
H472 0.8508 0.0380 0.0532 0.050 Uiso calc R 1 . . H
H473 0.7963 0.0062 0.1842 0.050 Uiso calc R 1 . . H

loop_
_atom_site_aniso_label
_atom_site_aniso_U_11
_atom_site_aniso_U_22
_atom_site_aniso_U_33
_atom_site_aniso_U_12
_atom_site_aniso_U_13
_atom_site_aniso_U_23
S1 0.0254(4) 0.0209(3) 0.0154(3) -0.0006(3) 0.0069(2) 0.0009(2)
C2 0.0183(13) 0.0202(12) 0.0133(11) 0.0005(10) 0.0004(9) 0.0012(9)
N3 0.0205(11) 0.0192(10) 0.0145(9) 0.0015(9) 0.0026(8) -0.0003(8)
C4 0.0202(13) 0.0161(12) 0.0170(11) -0.0001(10) 0.0007(10) 0.0008(9)
C5 0.0270(15) 0.0178(12) 0.0195(12) -0.0007(11) 0.0050(11) 0.0001(10)
N21 0.0240(12) 0.0176(10) 0.0134(10) 0.0002(9) 0.0061(9) 0.0004(8)
C22 0.0194(13) 0.0207(12) 0.0146(11) 0.0017(10) 0.0030(10) -0.0028(9)
O22 0.0320(11) 0.0223(9) 0.0166(9) 0.0003(8) 0.0108(8) -0.0004(7)
C23 0.0255(14) 0.0184(12) 0.0187(12) -0.0001(10) 0.0066(10) -0.0011(10)
C41 0.0201(13) 0.0196(13) 0.0193(12) 0.0004(10) 0.0003(10) -0.0025(10)
C42 0.0361(16) 0.0212(13) 0.0211(13) 0.0029(12) 0.0047(12) -0.0023(10)
C43 0.0319(16) 0.0320(15) 0.0198(13) 0.0047(12) 0.0014(12) -0.0045(11)
C44 0.0260(15) 0.0291(15) 0.0286(15) 0.0026(12) 0.0001(12) -0.0103(11)
C45 0.0379(18) 0.0177(14) 0.0469(18) -0.0007(13) 0.0076(15) -0.0071(12)
C46 0.0319(16) 0.0226(14) 0.0322(15) -0.0019(12) 0.0103(13) -0.0006(11)
C47 0.046(2) 0.0356(17) 0.0393(18) 0.0028(15) 0.0092(16) -0.0163(13)

loop_
_atom_type_symbol
_atom_type_description
_atom_type_scat_dispersion_real
_atom_type_scat_dispersion_imag
_atom_type_scat_source
C C 0.0033 0.0016 'International Tables Vol C Tables 4.2.6.8 and 6.1.1.4'
H H 0.0000 0.0000 'International Tables Vol C Tables 4.2.6.8 and 6.1.1.4'
N N 0.0061 0.0033 'International Tables Vol C Tables 4.2.6.8 and 6.1.1.4'
O O 0.0106 0.0060 'International Tables Vol C Tables 4.2.6.8 and 6.1.1.4'
S S 0.1246 0.1234 'International Tables Vol C Tables 4.2.6.8 and 6.1.1.4'

loop_
_geom_angle_atom_site_label_1
_geom_angle_atom_site_label_2
_geom_angle_atom_site_label_3
_geom_angle
C5 S1 C2 87.86(12)
N3 C2 N21 120.0(2)
N3 C2 S1 116.09(18)
N21 C2 S1 123.95(18)
C2 N3 C4 110.2(2)
C5 C4 N3 114.1(2)
C5 C4 C41 127.8(2)
N3 C4 C41 118.1(2)
C4 C5 S1 111.72(19)
C4 C5 H5 124.1
S1 C5 H5 124.1
C22 N21 C2 125.2(2)
C22 N21 H21 117.7(18)
C2 N21 H21 117.1(18)
O22 C22 N21 120.7(2)
O22 C22 C23 123.5(2)
N21 C22 C23 115.8(2)
C22 C23 H231 109.5
C22 C23 H232 109.5
H231 C23 H232 109.5
C22 C23 H233 109.5
H231 C23 H233 109.5
H232 C23 H233 109.5
C42 C41 C46 118.0(2)
C42 C41 C4 120.3(2)
C46 C41 C4 121.6(2)
C43 C42 C41 121.2(3)
C43 C42 H42 119.4
C41 C42 H42 119.4
C44 C43 C42 121.1(3)
C44 C43 H43 119.5
C42 C43 H43 119.5
C43 C44 C45 117.6(2)
C43 C44 C47 121.0(3)
C45 C44 C47 121.4(3)
C46 C45 C44 122.0(3)
C46 C45 H45 119.0
C44 C45 H45 119.0
C45 C46 C41 120.1(3)
C45 C46 H46 119.9
C41 C46 H46 119.9
C44 C47 H471 109.5
C44 C47 H472 109.5
H471 C47 H472 109.5
C44 C47 H473 109.5
H471 C47 H473 109.5
H472 C47 H473 109.5

loop_
_geom_bond_atom_site_label_1
_geom_bond_atom_site_label_2
_geom_bond_site_symmetry_2
_geom_bond_distance
_geom_bond_publ_flag
S1 C5 . 1.717(3) ?
S1 C2 . 1.728(2) ?
C2 N3 . 1.298(3) ?
C2 N21 . 1.387(3) ?
N3 C4 . 1.388(3) ?
C4 C5 . 1.354(3) ?
C4 C41 . 1.475(3) ?
C5 H5 . 0.95 ?
N21 C22 . 1.357(3) ?
N21 H21 . 0.89(3) ?
C22 O22 . 1.229(3) ?
C22 C23 . 1.496(3) ?
C23 H231 . 0.98 ?
C23 H232 . 0.98 ?
C23 H233 . 0.98 ?
C41 C42 . 1.388(4) ?
C41 C46 . 1.395(4) ?
C42 C43 . 1.389(4) ?
C42 H42 . 0.95 ?
C43 C44 . 1.382(4) ?
C43 H43 . 0.95 ?
C44 C45 . 1.388(4) ?
C44 C47 . 1.508(4) ?
C45 C46 . 1.386(4) ?
C45 H45 . 0.95 ?
C46 H46 . 0.95 ?
C47 H471 . 0.98 ?
C47 H472 . 0.98 ?
C47 H473 . 0.98 ?

loop_
_geom_hbond_atom_site_label_D
_geom_hbond_atom_site_label_H
_geom_hbond_atom_site_label_A
_geom_hbond_site_symmetry_A
_geom_hbond_distance_DH
_geom_hbond_distance_HA
_geom_hbond_distance_DA
_geom_hbond_angle_DHA
_geom_hbond_publ_flag
N21 H21 O22 4_665 0.89(3) 1.95(3) 2.818(3) 166(3) yes

loop_
_geom_torsion_atom_site_label_1
_geom_torsion_atom_site_label_2
_geom_torsion_atom_site_label_3
_geom_torsion_atom_site_label_4
_geom_torsion
C5 S1 C2 N3 0.0(2)
C5 S1 C2 N21 -179.6(2)
N21 C2 N3 C4 -180.0(2)
S1 C2 N3 C4 0.4(3)
C2 N3 C4 C5 -0.7(3)
C2 N3 C4 C41 179.0(2)
N3 C4 C5 S1 0.7(3)
C41 C4 C5 S1 -179.0(2)
C2 S1 C5 C4 -0.4(2)
N3 C2 N21 C22 175.6(2)
S1 C2 N21 C22 -4.8(4)
C2 N21 C22 O22 1.1(4)
C2 N21 C22 C23 -178.5(2)
C5 C4 C41 C42 177.0(3)
N3 C4 C41 C42 -2.7(4)
C5 C4 C41 C46 -2.5(4)
N3 C4 C41 C46 177.9(2)
C46 C41 C42 C43 0.2(4)
C4 C41 C42 C43 -179.3(3)
C41 C42 C43 C44 0.3(4)
C42 C43 C44 C45 -0.7(4)
C42 C43 C44 C47 179.4(3)
C43 C44 C45 C46 0.7(5)
C47 C44 C45 C46 -179.4(3)
C44 C45 C46 C41 -0.2(5)
C42 C41 C46 C45 -0.3(4)
C4 C41 C46 C45 179.2(3)

loop_
_cod_related_entry_id
_cod_related_entry_database
_cod_related_entry_code
1 ChemSpider 597429
